data_4004027
loop_
_publ_author_name
'J\;edrzejowski, Damian'
'Pander, Marzena'
'Nitek, Wojciech'
'Bury, Wojciech'
'Matoga, Dariusz'

_publ_section_title
;
 Turning Flexibility into Rigidity: Stepwise Locking of Interpenetrating
 Networks in a MOF Crystal through Click Reaction
;
_journal_issue 18
_journal_name_full 'Chemistry of Materials'
_journal_page_first 7509
_journal_page_last 7517
_journal_paper_doi 10.1021/acs.chemmater.1c02451
_journal_volume 33
_journal_year 2021
_chemical_formula_moiety 'C34 H29 Cd N9 O6'
_chemical_formula_sum 'C34 H29 Cd N9 O6'
_chemical_formula_weight 772.06
_chemical_name_common JUK-20-eve
_space_group_IT_number 2
_space_group_name_Hall '-P 1'
_space_group_name_H-M_alt 'P -1'
_symmetry_cell_setting triclinic
_symmetry_Int_Tables_number 2
_symmetry_space_group_name_Hall '-P 1'
_symmetry_space_group_name_H-M 'P -1'
_atom_sites_solution_hydrogens mixed
_audit_creation_date 2021-02-05T15:12:17-00:00
_audit_creation_method 'WinGX routine CIF_UPDATE'
_audit_update_record
;
2021-02-25 deposited with the CCDC.	2021-05-27 downloaded from the CCDC.
;
_cell_angle_alpha 84.446(4)
_cell_angle_beta 85.324(4)
_cell_angle_gamma 69.545(6)
_cell_formula_units_Z 4
_cell_length_a 20.5838(13)
_cell_length_b 15.8576(9)
_cell_length_c 16.9689(6)
_cell_measurement_reflns_used 12330
_cell_measurement_temperature 120(2)
_cell_measurement_theta_max 28.031
_cell_measurement_theta_min 2.865
_cell_volume 5158.5(5)
_computing_cell_refinement 'CrysAlisPro 1.171.40.67a (Rigaku OD, 2019)'
_computing_data_collection 'CrysAlisPro 1.171.40.67a (Rigaku OD, 2019)'
_computing_data_reduction 'CrysAlisPro 1.171.40.67a (Rigaku OD, 2019)'
_computing_structure_refinement 'SHELXL-2018/1 (Sheldrick, 2018)'
_diffrn_ambient_environment N~2~
_diffrn_ambient_temperature 120(2)
_diffrn_detector 'CCD plate'
_diffrn_detector_area_resol_mean 10.3756
_diffrn_detector_type Atlas
_diffrn_measured_fraction_theta_full 0.998
_diffrn_measured_fraction_theta_max 0.913
_diffrn_measurement_device 'four-circle diffractometer'
_diffrn_measurement_device_type 'SuperNova, Dual, Cu at home/near, Atlas'
_diffrn_measurement_method '\w scans'
_diffrn_orient_matrix_type 'CrysAlisPro convention (1999,Acta A55,543-557)'
_diffrn_orient_matrix_UB_11 -0.0228747
_diffrn_orient_matrix_UB_12 -0.0092871
_diffrn_orient_matrix_UB_13 0.0357335
_diffrn_orient_matrix_UB_21 -0.0094305
_diffrn_orient_matrix_UB_22 0.0410087
_diffrn_orient_matrix_UB_23 0.0060559
_diffrn_orient_matrix_UB_31 -0.0409772
_diffrn_orient_matrix_UB_32 -0.0006605
_diffrn_orient_matrix_UB_33 -0.0065282
_diffrn_radiation_monochromator mirror
_diffrn_radiation_probe x-ray
_diffrn_radiation_type MoK\a
_diffrn_radiation_wavelength 0.71073
_diffrn_reflns_av_R_equivalents 0.0706
_diffrn_reflns_av_unetI/netI 0.1096
_diffrn_reflns_Laue_measured_fraction_full 0.998
_diffrn_reflns_Laue_measured_fraction_max 0.913
_diffrn_reflns_limit_h_max 28
_diffrn_reflns_limit_h_min -27
_diffrn_reflns_limit_k_max 21
_diffrn_reflns_limit_k_min -21
_diffrn_reflns_limit_l_max 23
_diffrn_reflns_limit_l_min -23
_diffrn_reflns_number 78540
_diffrn_reflns_point_group_measured_fraction_full 0.998
_diffrn_reflns_point_group_measured_fraction_max 0.913
_diffrn_reflns_theta_full 25.242
_diffrn_reflns_theta_max 29.757
_diffrn_reflns_theta_min 2.686
_diffrn_source 'micro-focus sealed X-ray tube'
_diffrn_source_type 'SuperNova (Mo) X-ray Source'
_exptl_absorpt_coefficient_mu 0.462
_exptl_absorpt_correction_T_max 1
_exptl_absorpt_correction_T_min 0.647
_exptl_absorpt_correction_type gaussian
_exptl_absorpt_process_details
;
        CrysAlisPro 1.171.40.67a (Rigaku Oxford Diffraction, 2019)
Numerical absorption correction based on gaussian integration over
                        a multifaceted crystal model
        Empirical absorption correction using spherical harmonics,
 implemented in SCALE3 ABSPACK scaling algorithm.
;
_exptl_crystal_colour 'clear colourless'
_exptl_crystal_density_diffrn 0.994
_exptl_crystal_description plate
_exptl_crystal_F_000 1568
_exptl_crystal_size_max 0.409
_exptl_crystal_size_mid 0.129
_exptl_crystal_size_min 0.027
_refine_diff_density_max 1.94
_refine_diff_density_min -0.709
_refine_diff_density_rms 0.086
_refine_ls_extinction_method none
_refine_ls_goodness_of_fit_ref 1.005
_refine_ls_hydrogen_treatment mixed
_refine_ls_matrix_type full
_refine_ls_number_parameters 917
_refine_ls_number_reflns 26866
_refine_ls_number_restraints 18
_refine_ls_restrained_S_all 1.005
_refine_ls_R_factor_all 0.1094
_refine_ls_R_factor_gt 0.055
_refine_ls_shift/su_max 0.002
_refine_ls_shift/su_mean 0
_refine_ls_structure_factor_coef Fsqd
_refine_ls_weighting_details 'w=1/[\s^2^(Fo^2^)+(0.0595P)^2^] where P=(Fo^2^+2Fc^2^)/3'
_refine_ls_weighting_scheme calc
_refine_ls_wR_factor_gt 0.1218
_refine_ls_wR_factor_ref 0.1476
_reflns_Friedel_coverage 0
_reflns_number_gt 15369
_reflns_number_total 26866
_reflns_threshold_expression 'I > 2\s(I)'
_cod_data_source_file CCDC_2065042_JUK-20-eve.cif
_cod_data_source_block JUK-20-eve
_cod_database_code 4004027
_shelx_estimated_absorpt_t_min 0.833
_shelx_estimated_absorpt_t_max 0.988

loop_
_symmetry_equiv_pos_as_xyz
'x, y, z'
'-x, -y, -z'

loop_
_atom_site_label
_atom_site_type_symbol
_atom_site_fract_x
_atom_site_fract_y
_atom_site_fract_z
_atom_site_U_iso_or_equiv
_atom_site_adp_type
_atom_site_occupancy
_atom_site_site_symmetry_order
_atom_site_calc_flag
_atom_site_refinement_flags_posn
_atom_site_refinement_flags_adp
_atom_site_refinement_flags_occupancy
_atom_site_disorder_assembly
_atom_site_disorder_group
O1 O 0.05614(11) 0.10678(17) 0.58337(14) 0.0363(6) Uani 1 1 d . . . . .
O2 O 0.07696(12) 0.10551(16) 0.70908(14) 0.0350(6) Uani 1 1 d . . . . .
C3 C 0.09588(17) 0.1042(2) 0.6362(2) 0.0313(8) Uani 1 1 d . . . . .
C4 C 0.16820(18) 0.1022(3) 0.6125(2) 0.0354(9) Uani 1 1 d . . . . .
C5 C 0.21515(18) 0.0963(3) 0.6686(2) 0.0431(10) Uani 1 1 d . . . . .
H5 H 0.202426 0.091977 0.723488 0.052 Uiso 1 1 calc R U . . .
C6 C 0.2810(2) 0.0967(4) 0.6437(2) 0.0626(14) Uani 1 1 d . . . . .
H6 H 0.313413 0.091648 0.682264 0.075 Uiso 1 1 calc R U . . .
C7 C 0.3007(2) 0.1046(4) 0.5632(2) 0.0695(16) Uani 1 1 d . . . . .
C8 C 0.2533(2) 0.1088(4) 0.5075(2) 0.0720(16) Uani 1 1 d . . . . .
H8 H 0.26611 0.1127 0.452582 0.086 Uiso 1 1 calc R U . . .
C9 C 0.1876(2) 0.1073(3) 0.5313(2) 0.0548(12) Uani 1 1 d . . . . .
H9 H 0.155819 0.109724 0.492807 0.066 Uiso 1 1 calc R U . . .
C10 C 0.3709(2) 0.1058(5) 0.5402(3) 0.095(2) Uani 1 1 d . . . . .
H10 H 0.402302 0.103185 0.579114 0.114 Uiso 1 1 calc R U . . .
N11 N 0.3884(2) 0.1104(4) 0.4666(2) 0.0980(19) Uani 1 1 d . . . . .
N12 N 0.4545(2) 0.1119(5) 0.4465(2) 0.119(2) Uani 1 1 d D . . . .
C13 C 0.4737(3) 0.1111(6) 0.3683(3) 0.114(3) Uani 1 1 d . . . . .
O14 O 0.43681(18) 0.1057(4) 0.31658(18) 0.124(2) Uani 1 1 d . . . . .
N15 N 0.5374(2) 0.1166(5) 0.3480(2) 0.115(2) Uani 1 1 d D . . . .
N16 N 0.57791(19) 0.1311(4) 0.4027(2) 0.0857(16) Uani 1 1 d . . . . .
C17 C 0.6361(2) 0.1325(4) 0.3741(2) 0.0696(16) Uani 1 1 d . . . . .
H17 H 0.647643 0.122794 0.319588 0.084 Uiso 1 1 calc R U . . .
C18 C 0.6866(2) 0.1484(3) 0.4215(2) 0.0535(12) Uani 1 1 d . . . . .
C19 C 0.75306(19) 0.1315(3) 0.3907(2) 0.0469(11) Uani 1 1 d . . . . .
H19 H 0.764706 0.114332 0.337846 0.056 Uiso 1 1 calc R U . . .
C20 C 0.80347(18) 0.1390(3) 0.4358(2) 0.0406(9) Uani 1 1 d . . . . .
H20 H 0.849505 0.127059 0.413935 0.049 Uiso 1 1 calc R U . . .
C21 C 0.78683(17) 0.1642(3) 0.5135(2) 0.0343(8) Uani 1 1 d . . . . .
C22 C 0.7190(2) 0.1858(3) 0.5427(2) 0.0561(12) Uani 1 1 d . . . . .
H22 H 0.706919 0.20612 0.594483 0.067 Uiso 1 1 calc R U . . .
C23 C 0.6688(2) 0.1784(4) 0.4985(2) 0.0687(15) Uani 1 1 d . . . . .
H23 H 0.622248 0.193419 0.519516 0.082 Uiso 1 1 calc R U . . .
C24 C 0.84344(18) 0.1658(2) 0.5636(2) 0.0331(8) Uani 1 1 d . . . . .
O25 O 0.82859(12) 0.17841(17) 0.63658(14) 0.0371(6) Uani 1 1 d . . . . .
O26 O 0.90295(12) 0.15142(16) 0.53254(14) 0.0355(6) Uani 1 1 d . . . . .
O31 O -0.04985(11) 0.14297(16) 0.91832(14) 0.0335(6) Uani 1 1 d . . . . .
O32 O -0.06871(11) 0.14012(16) 0.79230(14) 0.0326(5) Uani 1 1 d . . . . .
C33 C -0.08913(16) 0.1444(2) 0.8651(2) 0.0280(7) Uani 1 1 d . . . . .
C34 C -0.16174(17) 0.1496(2) 0.8886(2) 0.0314(8) Uani 1 1 d . . . . .
C35 C -0.21028(18) 0.1603(3) 0.8331(2) 0.0377(9) Uani 1 1 d . . . . .
H35 H -0.197696 0.165664 0.778172 0.045 Uiso 1 1 calc R U . . .
C36 C -0.27709(18) 0.1632(3) 0.8568(2) 0.0434(10) Uani 1 1 d . . . . .
H36 H -0.310092 0.171153 0.818221 0.052 Uiso 1 1 calc R U . . .
C37 C -0.29596(19) 0.1543(3) 0.9374(2) 0.0443(10) Uani 1 1 d . . . . .
C38 C -0.24741(19) 0.1444(3) 0.9927(2) 0.0468(10) Uani 1 1 d . . . . .
H38 H -0.259535 0.137927 1.047657 0.056 Uiso 1 1 calc R U . . .
C39 C -0.18188(18) 0.1438(3) 0.9689(2) 0.0381(9) Uani 1 1 d . . . . .
H39 H -0.149809 0.139478 1.007599 0.046 Uiso 1 1 calc R U . . .
C40 C -0.36561(19) 0.1522(3) 0.9615(2) 0.0536(12) Uani 1 1 d . . . . .
H40 H -0.397996 0.157726 0.922827 0.064 Uiso 1 1 calc R U . . .
N41 N -0.38182(15) 0.1430(3) 1.0346(2) 0.0533(10) Uani 1 1 d . . . . .
N42 N -0.44705(17) 0.1391(3) 1.0547(2) 0.0632(12) Uani 1 1 d D . . . .
C43 C -0.4638(2) 0.1311(4) 1.1330(3) 0.0756(17) Uani 1 1 d . . . . .
O44 O -0.42536(16) 0.1306(3) 1.18552(17) 0.0960(15) Uani 1 1 d . . . . .
N45 N -0.5281(2) 0.1277(4) 1.1532(2) 0.0919(18) Uani 1 1 d D . . . .
N46 N -0.56951(18) 0.1185(3) 1.0973(2) 0.0683(12) Uani 1 1 d . . . . .
C47 C -0.6267(2) 0.1098(4) 1.1270(3) 0.0798(19) Uani 1 1 d . . . . .
H47 H -0.636266 0.110665 1.182687 0.096 Uiso 1 1 calc R U . . .
C48 C -0.6774(2) 0.0986(4) 1.0767(2) 0.0631(14) Uani 1 1 d . . . . .
C49 C -0.7413(2) 0.1022(4) 1.1115(2) 0.0801(19) Uani 1 1 d . . . . .
H49 H -0.750482 0.10974 1.166661 0.096 Uiso 1 1 calc R U . . .
C50 C -0.7923(2) 0.0948(4) 1.0666(2) 0.0622(14) Uani 1 1 d . . . . .
H50 H -0.836018 0.097105 1.091076 0.075 Uiso 1 1 calc R U . . .
C51 C -0.77933(18) 0.0839(3) 0.9857(2) 0.0430(10) Uani 1 1 d . . . . .
C52 C -0.71415(19) 0.0785(3) 0.9523(2) 0.0517(12) Uani 1 1 d . . . . .
H52 H -0.704371 0.06972 0.897373 0.062 Uiso 1 1 calc R U . . .
C53 C -0.6636(2) 0.0855(4) 0.9965(2) 0.0615(14) Uani 1 1 d . . . . .
H53 H -0.619386 0.081276 0.972348 0.074 Uiso 1 1 calc R U . . .
C54 C -0.83683(18) 0.0828(3) 0.9373(2) 0.0350(8) Uani 1 1 d . . . . .
O55 O -0.82231(12) 0.06653(18) 0.86460(14) 0.0388(6) Uani 1 1 d . . . . .
O56 O -0.89609(12) 0.10016(17) 0.96897(14) 0.0376(6) Uani 1 1 d . . . . .
N61 N -0.04493(14) 0.98925(18) 0.66727(16) 0.0285(6) Uani 1 1 d . . . . .
C62 C -0.01251(18) 0.9337(2) 0.6105(2) 0.0341(8) Uani 1 1 d . . . . .
H62 H 0.015792 0.952943 0.570968 0.041 Uiso 1 1 calc R U . . .
C63 C -0.0182(2) 0.8497(3) 0.6065(2) 0.0408(9) Uani 1 1 d . . . . .
H63 H 0.005424 0.812751 0.564937 0.049 Uiso 1 1 calc R U . . .
C64 C -0.0585(2) 0.8206(3) 0.6633(3) 0.0449(10) Uani 1 1 d . . . . .
C65 C -0.0928(2) 0.8785(3) 0.7216(2) 0.0502(11) Uani 1 1 d . . . . .
H65 H -0.121963 0.861073 0.761199 0.06 Uiso 1 1 calc R U . . .
C66 C -0.0847(2) 0.9611(3) 0.7223(2) 0.0443(10) Uani 1 1 d . . . . .
H66 H -0.108099 0.999263 0.763127 0.053 Uiso 1 1 calc R U . . .
C67 C -0.0666(3) 0.7292(3) 0.6646(3) 0.0624(13) Uani 1 1 d . . . . .
N68 N -0.0263(3) 0.6761(3) 0.6155(3) 0.1057(19) Uani 1 1 d . . . . .
N69 N -0.0271(3) 0.5879(3) 0.6142(3) 0.110(2) Uani 1 1 d . . . . .
C70 C -0.0693(3) 0.5649(4) 0.6618(3) 0.0747(16) Uani 1 1 d . . . . .
C71 C -0.1104(5) 0.6174(5) 0.7109(6) 0.202(6) Uani 1 1 d . . . . .
H71 H -0.139803 0.596606 0.747671 0.242 Uiso 1 1 calc R U . . .
C72 C -0.1113(5) 0.7057(4) 0.7094(6) 0.192(5) Uani 1 1 d . . . . .
H72 H -0.144652 0.747972 0.741342 0.23 Uiso 1 1 calc R U . . .
C73 C -0.0647(3) 0.4665(3) 0.6567(3) 0.0596(13) Uani 1 1 d . . . . .
C74 C -0.0271(3) 0.4140(3) 0.5973(3) 0.0636(14) Uani 1 1 d . . . . .
H74 H -0.00301 0.438138 0.556241 0.076 Uiso 1 1 calc R U . . .
C75 C -0.0247(2) 0.3254(3) 0.5979(3) 0.0523(11) Uani 1 1 d . . . . .
H75 H 0.001552 0.289788 0.556613 0.063 Uiso 1 1 calc R U . . .
N76 N -0.05748(15) 0.28803(19) 0.65360(19) 0.0350(7) Uani 1 1 d . . . . .
C77 C -0.0945(2) 0.3401(3) 0.7099(3) 0.0547(12) Uani 1 1 d . . . . .
H77 H -0.118716 0.314956 0.749993 0.066 Uiso 1 1 calc R U . . .
C78 C -0.0994(3) 0.4293(3) 0.7132(3) 0.0715(15) Uani 1 1 d . . . . .
H78 H -0.126785 0.463929 0.754469 0.086 Uiso 1 1 calc R U . . .
N81 N 0.06112(13) 0.95969(19) 0.84688(16) 0.0281(6) Uani 1 1 d . . . . .
C82 C 0.1036(2) 0.9046(3) 0.7950(3) 0.0508(11) Uani 1 1 d . . . . .
H82 H 0.134004 0.926595 0.760866 0.061 Uiso 1 1 calc R U . . .
C83 C 0.1056(3) 0.8178(3) 0.7883(3) 0.0659(14) Uani 1 1 d . . . . .
H83 H 0.135118 0.78219 0.748922 0.079 Uiso 1 1 calc R U . . .
C84 C 0.0636(3) 0.7830(3) 0.8403(3) 0.0554(12) Uani 1 1 d . . . . .
C85 C 0.0197(2) 0.8394(3) 0.8946(3) 0.0490(11) Uani 1 1 d . . . . .
H85 H -0.010426 0.818769 0.93047 0.059 Uiso 1 1 calc R U . . .
C86 C 0.02046(19) 0.9258(3) 0.8957(2) 0.0372(9) Uani 1 1 d . . . . .
H86 H -0.009689 0.963609 0.933348 0.045 Uiso 1 1 calc R U . . .
C87 C 0.0638(4) 0.6891(4) 0.8344(4) 0.0839(18) Uani 1 1 d . . . . .
C88 C 0.1007(6) 0.6361(5) 0.7902(6) 0.194(5) Uani 1 1 d . . . . .
H88 H 0.134423 0.651951 0.756563 0.232 Uiso 1 1 calc R U . . .
C89 C 0.0952(6) 0.5535(5) 0.7871(6) 0.195(6) Uani 1 1 d . . . . .
H89 H 0.121304 0.51669 0.746529 0.234 Uiso 1 1 calc R U . . .
C90 C 0.0587(4) 0.5243(5) 0.8336(5) 0.110(2) Uani 1 1 d . . . . .
N91 N 0.0229(5) 0.5738(4) 0.8843(5) 0.194(4) Uani 1 1 d . . . . .
N92 N 0.0242(4) 0.6614(4) 0.8826(5) 0.183(4) Uani 1 1 d . . . . .
C93 C 0.0531(3) 0.4305(3) 0.8353(4) 0.0781(17) Uani 1 1 d . . . . .
C94 C 0.0891(3) 0.3748(3) 0.7790(3) 0.0838(18) Uani 1 1 d . . . . .
H94 H 0.117378 0.393658 0.739337 0.101 Uiso 1 1 calc R U . . .
C95 C 0.0841(2) 0.2900(3) 0.7802(3) 0.0562(12) Uani 1 1 d . . . . .
H95 H 0.108454 0.252295 0.739362 0.067 Uiso 1 1 calc R U . . .
N96 N 0.04703(16) 0.2581(2) 0.83517(19) 0.0388(8) Uani 1 1 d . . . . .
C97 C 0.0118(3) 0.3113(3) 0.8908(3) 0.0623(14) Uani 1 1 d . . . . .
H97 H -0.015449 0.290037 0.930257 0.075 Uiso 1 1 calc R U . . .
C98 C 0.0139(3) 0.3997(4) 0.8927(4) 0.0869(19) Uani 1 1 d . . . . .
H98 H -0.011509 0.437134 0.933196 0.104 Uiso 1 1 calc R U . . .
O101 O 0.5109(2) 0.1317(5) 0.5920(2) 0.161(3) Uani 1 1 d D . . . .
C102 C 0.5680(4) 0.0873(6) 0.6146(4) 0.138(4) Uani 1 1 d D . . . .
H102 H 0.592793 0.035235 0.587115 0.165 Uiso 1 1 calc R U . . .
N103 N 0.6001(3) 0.1034(5) 0.6742(3) 0.127(3) Uani 1 1 d D . . . .
C104 C 0.6678(4) 0.0441(6) 0.6967(5) 0.166(4) Uani 1 1 d D . . . .
H10A H 0.682042 0.067665 0.741152 0.249 Uiso 1 1 calc R U . . .
H10B H 0.666164 -0.016177 0.712709 0.249 Uiso 1 1 calc R U . . .
H10C H 0.701365 0.040523 0.651599 0.249 Uiso 1 1 calc R U . . .
C105 C 0.5676(3) 0.1880(7) 0.7120(4) 0.164(4) Uani 1 1 d D . . . .
H10D H 0.596517 0.190801 0.754122 0.246 Uiso 1 1 calc R U . . .
H10E H 0.562971 0.238861 0.672471 0.246 Uiso 1 1 calc R U . . .
H10F H 0.521592 0.191243 0.73476 0.246 Uiso 1 1 calc R U . . .
O106 O -0.5159(2) 0.1616(4) 0.9080(2) 0.1216(19) Uani 1 1 d D . . . .
C107 C -0.5655(3) 0.2081(6) 0.8743(4) 0.119(3) Uani 1 1 d D . . . .
H107 H -0.587272 0.267879 0.889889 0.143 Uiso 1 1 calc R U . . .
N108 N -0.5934(3) 0.1832(5) 0.8162(3) 0.111(2) Uani 1 1 d D . . . .
C109 C -0.5648(3) 0.0929(6) 0.7922(4) 0.128(3) Uani 1 1 d D . . . .
H10G H -0.59124 0.086149 0.749276 0.192 Uiso 1 1 calc R U . . .
H10H H -0.516177 0.080194 0.773603 0.192 Uiso 1 1 calc R U . . .
H10I H -0.567234 0.05042 0.837379 0.192 Uiso 1 1 calc R U . . .
Cd01 Cd -0.04800(2) 0.13741(2) 0.65572(2) 0.02632(7) Uani 1 1 d . . . . .
Cd02 Cd 0.05481(2) 0.10778(2) 0.84579(2) 0.02765(8) Uani 1 1 d . . . . .
C110 C -0.6560(5) 0.2395(6) 0.7788(6) 0.227(6) Uani 1 1 d D . . . .
H11A H -0.666277 0.206921 0.738045 0.34 Uiso 1 1 calc R U . . .
H11B H -0.694735 0.255133 0.818731 0.34 Uiso 1 1 calc R U . . .
H11C H -0.649677 0.294863 0.754337 0.34 Uiso 1 1 calc R U . . .
H42 H -0.4762(17) 0.143(3) 1.0201(19) 0.057(13) Uiso 1 1 d D . . . .
H12 H 0.479(2) 0.116(4) 0.482(2) 0.11(2) Uiso 1 1 d D . . . .
H15 H 0.553(3) 0.101(4) 0.3030(19) 0.13(3) Uiso 1 1 d D . . . .
H45 H -0.537(3) 0.121(4) 1.2034(14) 0.14(3) Uiso 1 1 d D . . . .

loop_
_atom_site_aniso_label
_atom_site_aniso_U_11
_atom_site_aniso_U_22
_atom_site_aniso_U_33
_atom_site_aniso_U_23
_atom_site_aniso_U_13
_atom_site_aniso_U_12
O1 0.0292(13) 0.0531(16) 0.0353(15) -0.0046(12) -0.0032(11) -0.0244(12)
O2 0.0326(13) 0.0448(15) 0.0327(14) -0.0026(12) 0.0048(11) -0.0212(12)
C3 0.0319(19) 0.0275(19) 0.039(2) -0.0021(16) -0.0028(16) -0.0163(15)
C4 0.035(2) 0.057(2) 0.0215(18) -0.0017(17) 0.0011(14) -0.0265(18)
C5 0.036(2) 0.078(3) 0.025(2) -0.0029(19) -0.0003(15) -0.031(2)
C6 0.037(2) 0.139(5) 0.028(2) -0.006(3) -0.0022(17) -0.051(3)
C7 0.044(2) 0.155(5) 0.031(2) -0.010(3) 0.0045(19) -0.062(3)
C8 0.050(3) 0.163(5) 0.023(2) -0.002(3) -0.0022(19) -0.063(3)
C9 0.037(2) 0.113(4) 0.029(2) -0.006(2) 0.0015(17) -0.044(2)
C10 0.049(3) 0.235(7) 0.030(3) -0.014(3) 0.004(2) -0.084(4)
N11 0.054(2) 0.241(6) 0.032(2) -0.021(3) 0.0109(18) -0.092(3)
N12 0.056(3) 0.312(8) 0.030(2) -0.026(3) 0.0045(19) -0.113(4)
C13 0.068(3) 0.292(9) 0.025(3) -0.023(4) 0.009(2) -0.114(5)
O14 0.078(2) 0.321(6) 0.0265(18) -0.019(3) 0.0008(16) -0.135(4)
N15 0.068(3) 0.302(8) 0.023(2) -0.029(3) 0.0094(19) -0.123(4)
N16 0.051(2) 0.213(5) 0.0225(19) -0.023(3) 0.0031(16) -0.080(3)
C17 0.044(3) 0.152(5) 0.031(2) -0.020(3) 0.0025(19) -0.054(3)
C18 0.038(2) 0.109(4) 0.027(2) -0.013(2) -0.0017(17) -0.039(2)
C19 0.037(2) 0.089(3) 0.026(2) -0.016(2) 0.0030(16) -0.034(2)
C20 0.031(2) 0.063(3) 0.032(2) -0.0097(19) 0.0016(15) -0.0222(19)
C21 0.0306(19) 0.050(2) 0.0274(19) -0.0034(17) -0.0038(14) -0.0191(17)
C22 0.043(2) 0.107(4) 0.029(2) -0.020(2) -0.0002(17) -0.034(2)
C23 0.031(2) 0.148(5) 0.034(2) -0.019(3) 0.0063(18) -0.038(3)
C24 0.037(2) 0.036(2) 0.032(2) -0.0023(16) -0.0100(16) -0.0184(17)
O25 0.0334(13) 0.0508(16) 0.0323(15) -0.0071(12) -0.0071(11) -0.0187(12)
O26 0.0315(13) 0.0477(16) 0.0341(14) -0.0049(12) -0.0012(11) -0.0220(12)
O31 0.0269(12) 0.0491(16) 0.0308(14) -0.0111(11) -0.0003(10) -0.0192(11)
O32 0.0311(13) 0.0397(15) 0.0305(14) -0.0050(11) 0.0009(10) -0.0164(11)
C33 0.0293(18) 0.0240(18) 0.033(2) -0.0045(15) 0.0026(15) -0.0125(14)
C34 0.0270(18) 0.039(2) 0.031(2) -0.0056(16) -0.0003(14) -0.0134(15)
C35 0.036(2) 0.060(3) 0.0232(19) -0.0080(17) 0.0044(15) -0.0245(18)
C36 0.032(2) 0.080(3) 0.027(2) -0.0110(19) -0.0013(15) -0.028(2)
C37 0.034(2) 0.078(3) 0.027(2) -0.006(2) 0.0029(16) -0.027(2)
C38 0.040(2) 0.081(3) 0.026(2) -0.002(2) -0.0006(16) -0.030(2)
C39 0.0328(19) 0.063(3) 0.0233(19) -0.0034(17) -0.0027(15) -0.0220(18)
C40 0.033(2) 0.105(4) 0.030(2) -0.008(2) -0.0025(17) -0.032(2)
N41 0.0285(17) 0.103(3) 0.038(2) -0.0070(19) 0.0008(14) -0.0346(19)
N42 0.0361(19) 0.149(4) 0.0220(18) -0.013(2) 0.0004(14) -0.053(2)
C43 0.042(3) 0.173(6) 0.034(2) -0.016(3) 0.004(2) -0.065(3)
O44 0.061(2) 0.239(5) 0.0262(17) -0.016(2) 0.0011(14) -0.098(3)
N45 0.054(2) 0.227(6) 0.028(2) -0.019(3) 0.0003(18) -0.087(3)
N46 0.045(2) 0.149(4) 0.031(2) -0.013(2) -0.0026(16) -0.057(2)
C47 0.051(3) 0.188(6) 0.026(2) -0.015(3) 0.001(2) -0.072(3)
C48 0.042(2) 0.133(5) 0.032(2) -0.012(3) -0.0014(18) -0.051(3)
C49 0.047(3) 0.194(6) 0.025(2) -0.024(3) 0.0091(19) -0.072(3)
C50 0.039(2) 0.135(5) 0.030(2) -0.019(3) 0.0026(18) -0.049(3)
C51 0.034(2) 0.076(3) 0.027(2) -0.0054(19) -0.0068(15) -0.028(2)
C52 0.042(2) 0.099(4) 0.028(2) -0.017(2) 0.0041(17) -0.041(2)
C53 0.036(2) 0.129(4) 0.034(2) -0.017(3) 0.0069(18) -0.046(3)
C54 0.033(2) 0.047(2) 0.033(2) -0.0042(17) -0.0063(15) -0.0230(17)
O55 0.0333(13) 0.0633(18) 0.0289(14) -0.0094(12) -0.0019(11) -0.0264(13)
O56 0.0277(13) 0.0605(17) 0.0307(14) -0.0096(12) 0.0007(10) -0.0217(12)
N61 0.0319(15) 0.0283(16) 0.0302(16) -0.0043(13) -0.0043(12) -0.0155(13)
C62 0.044(2) 0.030(2) 0.031(2) -0.0051(16) 0.0048(16) -0.0161(17)
C63 0.056(3) 0.033(2) 0.039(2) -0.0081(18) -0.0012(18) -0.0212(19)
C64 0.059(3) 0.037(2) 0.049(3) -0.003(2) -0.006(2) -0.029(2)
C65 0.071(3) 0.042(3) 0.046(3) 0.000(2) 0.017(2) -0.036(2)
C66 0.059(3) 0.045(2) 0.039(2) -0.0097(19) 0.0102(19) -0.031(2)
C67 0.079(4) 0.046(3) 0.074(4) -0.013(3) 0.007(3) -0.036(3)
N68 0.182(6) 0.059(3) 0.102(4) -0.024(3) 0.032(4) -0.078(4)
N69 0.193(6) 0.067(3) 0.100(4) -0.025(3) 0.038(4) -0.087(4)
C70 0.093(4) 0.065(4) 0.080(4) 0.002(3) 0.001(3) -0.048(3)
C71 0.249(10) 0.086(5) 0.302(13) -0.105(7) 0.174(10) -0.117(6)
C72 0.230(9) 0.079(5) 0.299(12) -0.102(6) 0.174(9) -0.113(6)
C73 0.083(4) 0.037(3) 0.073(4) 0.000(2) -0.010(3) -0.037(2)
C74 0.094(4) 0.038(3) 0.071(4) 0.013(2) -0.003(3) -0.042(3)
C75 0.081(3) 0.039(2) 0.046(3) 0.002(2) 0.001(2) -0.033(2)
N76 0.0434(18) 0.0215(16) 0.045(2) 0.0005(14) -0.0085(14) -0.0160(14)
C77 0.073(3) 0.033(2) 0.062(3) -0.017(2) 0.017(2) -0.024(2)
C78 0.103(4) 0.030(3) 0.079(4) -0.017(2) 0.013(3) -0.021(3)
N81 0.0244(14) 0.0325(17) 0.0300(16) -0.0044(13) -0.0060(12) -0.0114(12)
C82 0.050(3) 0.038(2) 0.060(3) -0.008(2) 0.016(2) -0.013(2)
C83 0.092(4) 0.038(3) 0.061(3) -0.017(2) 0.016(3) -0.015(3)
C84 0.080(3) 0.039(3) 0.053(3) -0.009(2) -0.011(2) -0.025(2)
C85 0.061(3) 0.044(3) 0.051(3) 0.002(2) -0.010(2) -0.030(2)
C86 0.038(2) 0.041(2) 0.034(2) -0.0019(17) -0.0006(16) -0.0169(18)
C87 0.134(6) 0.051(3) 0.080(4) -0.004(3) -0.012(4) -0.047(4)
C88 0.361(15) 0.064(5) 0.180(9) -0.054(6) 0.073(9) -0.110(7)
C89 0.379(16) 0.095(6) 0.168(9) -0.036(6) 0.060(10) -0.163(9)
C90 0.164(7) 0.068(5) 0.110(6) -0.030(4) -0.015(5) -0.049(5)
N91 0.289(10) 0.087(5) 0.235(9) -0.073(6) 0.066(8) -0.102(6)
N92 0.259(9) 0.087(5) 0.243(9) -0.063(5) 0.088(7) -0.118(6)
C93 0.120(5) 0.040(3) 0.089(4) -0.009(3) -0.005(4) -0.044(3)
C94 0.140(5) 0.057(3) 0.079(4) -0.003(3) 0.004(4) -0.066(4)
C95 0.086(3) 0.043(3) 0.056(3) -0.011(2) 0.014(2) -0.045(2)
N96 0.0454(19) 0.0319(18) 0.047(2) -0.0080(15) -0.0002(15) -0.0222(15)
C97 0.085(4) 0.035(3) 0.072(3) -0.018(2) 0.017(3) -0.028(2)
C98 0.122(5) 0.053(3) 0.090(5) -0.043(3) 0.012(4) -0.030(3)
O101 0.099(3) 0.408(9) 0.038(2) -0.039(4) 0.010(2) -0.162(5)
C102 0.133(6) 0.294(11) 0.055(4) -0.036(5) 0.005(4) -0.156(8)
N103 0.126(5) 0.277(9) 0.039(3) -0.007(4) -0.017(3) -0.145(6)
C104 0.182(9) 0.226(10) 0.144(8) 0.032(7) -0.091(7) -0.131(8)
C105 0.096(5) 0.376(14) 0.059(4) -0.058(7) 0.007(4) -0.121(8)
O106 0.065(3) 0.282(6) 0.039(2) -0.009(3) -0.0104(18) -0.085(3)
C107 0.085(5) 0.199(8) 0.094(5) -0.052(5) -0.009(4) -0.062(5)
N108 0.078(4) 0.177(6) 0.077(4) -0.022(4) -0.023(3) -0.034(4)
C109 0.076(5) 0.251(10) 0.074(5) -0.037(6) 0.008(3) -0.074(6)
Cd01 0.02887(14) 0.02688(15) 0.02886(15) -0.00450(11) -0.00166(10) -0.01598(11)
Cd02 0.02868(14) 0.03097(15) 0.02945(15) -0.00562(11) -0.00161(10) -0.01706(11)
C110 0.213(11) 0.211(11) 0.241(12) 0.001(9) -0.176(10) -0.024(8)

loop_
_atom_type_symbol
_atom_type_description
_atom_type_scat_dispersion_real
_atom_type_scat_dispersion_imag
_atom_type_scat_source
C C 0.0033 0.0016 'International Tables Vol C Tables 4.2.6.8 and 6.1.1.4'
H H 0 0 'International Tables Vol C Tables 4.2.6.8 and 6.1.1.4'
N N 0.0061 0.0033 'International Tables Vol C Tables 4.2.6.8 and 6.1.1.4'
O O 0.0106 0.006 'International Tables Vol C Tables 4.2.6.8 and 6.1.1.4'
Cd Cd -0.8075 1.2024 'International Tables Vol C Tables 4.2.6.8 and 6.1.1.4'

loop_
_exptl_crystal_face_index_h
_exptl_crystal_face_index_k
_exptl_crystal_face_index_l
_exptl_crystal_face_perp_dist
0 0 1 0.0203
0 0 -1 0.0069
-1 0 0 0.1712
1 0 0 0.1904
0 1 0 0.0502
0 -1 0 0.0786
0 -1 1 0.0572

loop_
_geom_angle_atom_site_label_1
_geom_angle_atom_site_label_2
_geom_angle_atom_site_label_3
_geom_angle
_geom_angle_site_symmetry_1
_geom_angle_site_symmetry_3
_geom_angle_publ_flag
C3 O1 Cd01 100.8(2) . . ?
C3 O2 Cd02 173.4(2) . . ?
O1 C3 O2 122.5(3) . . ?
O1 C3 C4 119.0(3) . . ?
O2 C3 C4 118.4(3) . . ?
C5 C4 C9 120.1(3) . . ?
C5 C4 C3 121.5(3) . . ?
C9 C4 C3 118.4(3) . . ?
C4 C5 C6 119.4(3) . . ?
C4 C5 H5 120.3 . . ?
C6 C5 H5 120.3 . . ?
C5 C6 C7 121.5(4) . . ?
C5 C6 H6 119.3 . . ?
C7 C6 H6 119.3 . . ?
C8 C7 C6 118.5(3) . . ?
C8 C7 C10 122.3(4) . . ?
C6 C7 C10 119.2(4) . . ?
C9 C8 C7 120.8(4) . . ?
C9 C8 H8 119.6 . . ?
C7 C8 H8 119.6 . . ?
C8 C9 C4 119.8(4) . . ?
C8 C9 H9 120.1 . . ?
C4 C9 H9 120.1 . . ?
N11 C10 C7 118.2(4) . . ?
N11 C10 H10 120.9 . . ?
C7 C10 H10 120.9 . . ?
C10 N11 N12 117.0(4) . . ?
C13 N12 N11 116.1(4) . . ?
C13 N12 H12 125(4) . . ?
N11 N12 H12 119(4) . . ?
O14 C13 N12 123.6(4) . . ?
O14 C13 N15 120.1(4) . . ?
N12 C13 N15 116.3(4) . . ?
C13 N15 N16 122.2(4) . . ?
C13 N15 H15 114(4) . . ?
N16 N15 H15 122(4) . . ?
C17 N16 N15 113.8(3) . . ?
N16 C17 C18 122.8(4) . . ?
N16 C17 H17 118.6 . . ?
C18 C17 H17 118.6 . . ?
C19 C18 C23 119.4(3) . . ?
C19 C18 C17 118.9(4) . . ?
C23 C18 C17 121.7(3) . . ?
C18 C19 C20 120.6(3) . . ?
C18 C19 H19 119.7 . . ?
C20 C19 H19 119.7 . . ?
C19 C20 C21 120.1(3) . . ?
C19 C20 H20 120 . . ?
C21 C20 H20 120 . . ?
C22 C21 C20 119.0(3) . . ?
C22 C21 C24 121.7(3) . . ?
C20 C21 C24 119.3(3) . . ?
C23 C22 C21 121.3(4) . . ?
C23 C22 H22 119.4 . . ?
C21 C22 H22 119.4 . . ?
C22 C23 C18 119.5(4) . . ?
C22 C23 H23 120.3 . . ?
C18 C23 H23 120.3 . . ?
O26 C24 O25 123.0(3) . . ?
O26 C24 C21 118.9(3) . . ?
O25 C24 C21 118.0(3) . . ?
O26 C24 Cd01 59.93(17) . 1_655 ?
O25 C24 Cd01 63.61(17) . 1_655 ?
C21 C24 Cd01 170.2(3) . 1_655 ?
C24 O25 Cd01 88.51(19) . 1_655 ?
C24 O26 Cd01 92.8(2) . 1_655 ?
C33 O31 Cd02 99.9(2) . . ?
C33 O32 Cd01 171.8(2) . . ?
C33 O32 Cd02 84.46(19) . . ?
Cd01 O32 Cd02 103.71(8) . . ?
O31 C33 O32 122.2(3) . . ?
O31 C33 C34 118.5(3) . . ?
O32 C33 C34 119.2(3) . . ?
C35 C34 C39 118.6(3) . . ?
C35 C34 C33 122.0(3) . . ?
C39 C34 C33 119.3(3) . . ?
C34 C35 C36 120.6(3) . . ?
C34 C35 H35 119.7 . . ?
C36 C35 H35 119.7 . . ?
C35 C36 C37 120.2(3) . . ?
C35 C36 H36 119.9 . . ?
C37 C36 H36 119.9 . . ?
C38 C37 C36 119.0(3) . . ?
C38 C37 C40 121.5(3) . . ?
C36 C37 C40 119.5(3) . . ?
C39 C38 C37 120.6(3) . . ?
C39 C38 H38 119.7 . . ?
C37 C38 H38 119.7 . . ?
C38 C39 C34 121.0(3) . . ?
C38 C39 H39 119.5 . . ?
C34 C39 H39 119.5 . . ?
N41 C40 C37 119.0(3) . . ?
N41 C40 H40 120.5 . . ?
C37 C40 H40 120.5 . . ?
C40 N41 N42 117.2(3) . . ?
C43 N42 N41 116.2(3) . . ?
C43 N42 H42 121(3) . . ?
N41 N42 H42 123(3) . . ?
O44 C43 N42 123.8(4) . . ?
O44 C43 N45 119.7(4) . . ?
N42 C43 N45 116.4(4) . . ?
C43 N45 N46 121.4(4) . . ?
C43 N45 H45 115(4) . . ?
N46 N45 H45 123(4) . . ?
C47 N46 N45 113.6(3) . . ?
N46 C47 C48 121.5(4) . . ?
N46 C47 H47 119.2 . . ?
C48 C47 H47 119.2 . . ?
C49 C48 C53 119.6(4) . . ?
C49 C48 C47 117.8(4) . . ?
C53 C48 C47 122.6(4) . . ?
C48 C49 C50 120.6(4) . . ?
C48 C49 H49 119.7 . . ?
C50 C49 H49 119.7 . . ?
C49 C50 C51 120.0(3) . . ?
C49 C50 H50 120 . . ?
C51 C50 H50 120 . . ?
C52 C51 C50 118.4(3) . . ?
C52 C51 C54 122.5(3) . . ?
C50 C51 C54 119.1(3) . . ?
C53 C52 C51 121.7(4) . . ?
C53 C52 H52 119.1 . . ?
C51 C52 H52 119.1 . . ?
C52 C53 C48 119.6(4) . . ?
C52 C53 H53 120.2 . . ?
C48 C53 H53 120.2 . . ?
O56 C54 O55 123.4(3) . . ?
O56 C54 C51 118.8(3) . . ?
O55 C54 C51 117.7(3) . . ?
O56 C54 Cd02 60.74(18) . 1_455 ?
O55 C54 Cd02 63.09(17) . 1_455 ?
C51 C54 Cd02 171.4(3) . 1_455 ?
C54 O55 Cd02 88.92(19) . 1_455 ?
C54 O56 Cd02 92.1(2) . 1_455 ?
C66 N61 C62 117.5(3) . . ?
C66 N61 Cd01 121.4(2) . 1_565 ?
C62 N61 Cd01 120.2(2) . 1_565 ?
N61 C62 C63 123.3(3) . . ?
N61 C62 H62 118.4 . . ?
C63 C62 H62 118.4 . . ?
C64 C63 C62 119.2(3) . . ?
C64 C63 H63 120.4 . . ?
C62 C63 H63 120.4 . . ?
C63 C64 C65 117.6(3) . . ?
C63 C64 C67 122.8(4) . . ?
C65 C64 C67 119.6(4) . . ?
C66 C65 C64 120.3(3) . . ?
C66 C65 H65 119.9 . . ?
C64 C65 H65 119.9 . . ?
N61 C66 C65 122.2(3) . . ?
N61 C66 H66 118.9 . . ?
C65 C66 H66 118.9 . . ?
N68 C67 C72 121.0(5) . . ?
N68 C67 C64 115.1(4) . . ?
C72 C67 C64 123.9(5) . . ?
C67 N68 N69 119.9(5) . . ?
C70 N69 N68 117.8(5) . . ?
N69 C70 C71 123.1(6) . . ?
N69 C70 C73 113.4(5) . . ?
C71 C70 C73 123.4(5) . . ?
C70 C71 C72 118.7(7) . . ?
C70 C71 H71 120.7 . . ?
C72 C71 H71 120.7 . . ?
C67 C72 C71 119.2(6) . . ?
C67 C72 H72 120.4 . . ?
C71 C72 H72 120.4 . . ?
C78 C73 C74 118.1(4) . . ?
C78 C73 C70 118.9(5) . . ?
C74 C73 C70 123.1(4) . . ?
C73 C74 C75 119.4(4) . . ?
C73 C74 H74 120.3 . . ?
C75 C74 H74 120.3 . . ?
N76 C75 C74 123.0(4) . . ?
N76 C75 H75 118.5 . . ?
C74 C75 H75 118.5 . . ?
C75 N76 C77 116.9(3) . . ?
C75 N76 Cd01 121.9(3) . . ?
C77 N76 Cd01 121.2(3) . . ?
N76 C77 C78 123.5(4) . . ?
N76 C77 H77 118.3 . . ?
C78 C77 H77 118.3 . . ?
C73 C78 C77 119.2(4) . . ?
C73 C78 H78 120.4 . . ?
C77 C78 H78 120.4 . . ?
C86 N81 C82 116.7(3) . . ?
C86 N81 Cd02 122.3(2) . 1_565 ?
C82 N81 Cd02 120.8(2) . 1_565 ?
N81 C82 C83 123.6(4) . . ?
N81 C82 H82 118.2 . . ?
C83 C82 H82 118.2 . . ?
C82 C83 C84 119.0(4) . . ?
C82 C83 H83 120.5 . . ?
C84 C83 H83 120.5 . . ?
C85 C84 C83 117.8(4) . . ?
C85 C84 C87 121.6(5) . . ?
C83 C84 C87 120.5(4) . . ?
C86 C85 C84 118.9(4) . . ?
C86 C85 H85 120.6 . . ?
C84 C85 H85 120.6 . . ?
N81 C86 C85 124.0(4) . . ?
N81 C86 H86 118 . . ?
C85 C86 H86 118 . . ?
C88 C87 N92 116.4(6) . . ?
C88 C87 C84 125.7(7) . . ?
N92 C87 C84 117.8(6) . . ?
C87 C88 C89 121.3(9) . . ?
C87 C88 H88 119.3 . . ?
C89 C88 H88 119.3 . . ?
C90 C89 C88 123.5(9) . . ?
C90 C89 H89 118.3 . . ?
C88 C89 H89 118.3 . . ?
C89 C90 N91 117.9(8) . . ?
C89 C90 C93 125.7(7) . . ?
N91 C90 C93 116.4(8) . . ?
C90 N91 N92 118.2(8) . . ?
C87 N92 N91 122.2(7) . . ?
C94 C93 C98 118.6(4) . . ?
C94 C93 C90 118.8(6) . . ?
C98 C93 C90 122.6(5) . . ?
C93 C94 C95 119.1(5) . . ?
C93 C94 H94 120.5 . . ?
C95 C94 H94 120.5 . . ?
N96 C95 C94 123.7(4) . . ?
N96 C95 H95 118.1 . . ?
C94 C95 H95 118.1 . . ?
C97 N96 C95 118.1(3) . . ?
C97 N96 Cd02 119.4(3) . . ?
C95 N96 Cd02 121.9(3) . . ?
N96 C97 C98 121.1(4) . . ?
N96 C97 H97 119.4 . . ?
C98 C97 H97 119.4 . . ?
C93 C98 C97 119.4(5) . . ?
C93 C98 H98 120.3 . . ?
C97 C98 H98 120.3 . . ?
O101 C102 N103 127.3(8) . . ?
O101 C102 H102 116.3 . . ?
N103 C102 H102 116.3 . . ?
C102 N103 C104 122.1(8) . . ?
C102 N103 C105 118.2(7) . . ?
C104 N103 C105 119.4(5) . . ?
N103 C104 H10A 109.5 . . ?
N103 C104 H10B 109.5 . . ?
H10A C104 H10B 109.5 . . ?
N103 C104 H10C 109.5 . . ?
H10A C104 H10C 109.5 . . ?
H10B C104 H10C 109.5 . . ?
N103 C105 H10D 109.5 . . ?
N103 C105 H10E 109.5 . . ?
H10D C105 H10E 109.5 . . ?
N103 C105 H10F 109.5 . . ?
H10D C105 H10F 109.5 . . ?
H10E C105 H10F 109.5 . . ?
O106 C107 N108 125.2(8) . . ?
O106 C107 H107 117.4 . . ?
N108 C107 H107 117.4 . . ?
C107 N108 C109 120.1(6) . . ?
C107 N108 C110 124.2(7) . . ?
C109 N108 C110 115.4(6) . . ?
N108 C109 H10G 109.5 . . ?
N108 C109 H10H 109.5 . . ?
H10G C109 H10H 109.5 . . ?
N108 C109 H10I 109.5 . . ?
H10G C109 H10I 109.5 . . ?
H10H C109 H10I 109.5 . . ?
O1 Cd01 N61 94.70(9) . 1_545 ?
O1 Cd01 O32 128.67(8) . . ?
N61 Cd01 O32 88.33(9) 1_545 . ?
O1 Cd01 N76 89.79(10) . . ?
N61 Cd01 N76 175.14(10) 1_545 . ?
O32 Cd01 N76 87.42(10) . . ?
O1 Cd01 O26 85.35(8) . 1_455 ?
N61 Cd01 O26 86.94(9) 1_545 1_455 ?
O32 Cd01 O26 145.94(8) . 1_455 ?
N76 Cd01 O26 95.28(10) . 1_455 ?
O1 Cd01 O25 140.30(8) . 1_455 ?
N61 Cd01 O25 86.01(9) 1_545 1_455 ?
O32 Cd01 O25 91.02(8) . 1_455 ?
N76 Cd01 O25 91.71(9) . 1_455 ?
O26 Cd01 O25 55.01(8) 1_455 1_455 ?
O1 Cd01 C24 112.60(10) . 1_455 ?
N61 Cd01 C24 83.98(10) 1_545 1_455 ?
O32 Cd01 C24 118.66(10) . 1_455 ?
N76 Cd01 C24 96.01(10) . 1_455 ?
O26 Cd01 C24 27.28(9) 1_455 1_455 ?
O25 Cd01 C24 27.87(9) 1_455 1_455 ?
N81 Cd02 O31 90.46(9) 1_545 . ?
N81 Cd02 N96 175.94(10) 1_545 . ?
O31 Cd02 N96 90.88(10) . . ?
N81 Cd02 O2 87.56(9) 1_545 . ?
O31 Cd02 O2 129.48(8) . . ?
N96 Cd02 O2 88.63(10) . . ?
N81 Cd02 O56 98.77(9) 1_545 1_655 ?
O31 Cd02 O56 85.29(8) . 1_655 ?
N96 Cd02 O56 85.16(10) . 1_655 ?
O2 Cd02 O56 144.81(8) . 1_655 ?
N81 Cd02 O55 93.10(9) 1_545 1_655 ?
O31 Cd02 O55 140.28(8) . 1_655 ?
N96 Cd02 O55 88.31(10) . 1_655 ?
O2 Cd02 O55 90.21(8) . 1_655 ?
O56 Cd02 O55 55.06(8) 1_655 1_655 ?
N81 Cd02 O32 82.87(8) 1_545 . ?
O31 Cd02 O32 52.70(7) . . ?
N96 Cd02 O32 94.91(9) . . ?
O2 Cd02 O32 77.02(7) . . ?
O56 Cd02 O32 137.99(7) 1_655 . ?
O55 Cd02 O32 166.72(8) 1_655 . ?
N81 Cd02 C54 98.58(10) 1_545 1_655 ?
O31 Cd02 C54 112.47(10) . 1_655 ?
N96 Cd02 C54 84.44(11) . 1_655 ?
O2 Cd02 C54 117.73(9) . 1_655 ?
O56 Cd02 C54 27.19(9) 1_655 1_655 ?
O55 Cd02 C54 27.99(9) 1_655 1_655 ?
O32 Cd02 C54 165.17(9) . 1_655 ?
N108 C110 H11A 109.5 . . ?
N108 C110 H11B 109.5 . . ?
H11A C110 H11B 109.5 . . ?
N108 C110 H11C 109.5 . . ?
H11A C110 H11C 109.5 . . ?
H11B C110 H11C 109.5 . . ?

loop_
_geom_bond_atom_site_label_1
_geom_bond_atom_site_label_2
_geom_bond_distance
_geom_bond_site_symmetry_2
_geom_bond_publ_flag
O1 C3 1.250(4) . ?
O1 Cd01 2.302(2) . ?
O2 C3 1.266(4) . ?
O2 Cd02 2.329(2) . ?
C3 C4 1.500(4) . ?
C4 C5 1.385(5) . ?
C4 C9 1.406(5) . ?
C5 C6 1.388(5) . ?
C5 H5 0.95 . ?
C6 C7 1.399(5) . ?
C6 H6 0.95 . ?
C7 C8 1.394(5) . ?
C7 C10 1.473(5) . ?
C8 C9 1.386(5) . ?
C8 H8 0.95 . ?
C9 H9 0.95 . ?
C10 N11 1.274(5) . ?
C10 H10 0.95 . ?
N11 N12 1.384(5) . ?
N12 C13 1.354(6) . ?
N12 H12 0.838(19) . ?
C13 O14 1.234(5) . ?
C13 N15 1.359(5) . ?
N15 N16 1.382(5) . ?
N15 H15 0.828(19) . ?
N16 C17 1.261(5) . ?
C17 C18 1.466(5) . ?
C17 H17 0.95 . ?
C18 C19 1.368(5) . ?
C18 C23 1.410(5) . ?
C19 C20 1.383(5) . ?
C19 H19 0.95 . ?
C20 C21 1.395(5) . ?
C20 H20 0.95 . ?
C21 C22 1.377(5) . ?
C21 C24 1.506(5) . ?
C22 C23 1.369(5) . ?
C22 H22 0.95 . ?
C23 H23 0.95 . ?
C24 O26 1.246(4) . ?
C24 O25 1.270(4) . ?
C24 Cd01 2.715(3) 1_655 ?
O25 Cd01 2.433(2) 1_655 ?
O26 Cd01 2.353(2) 1_655 ?
O31 C33 1.254(4) . ?
O31 Cd02 2.308(2) . ?
O32 C33 1.272(4) . ?
O32 Cd01 2.324(2) . ?
O32 Cd02 2.632(2) . ?
C33 C34 1.491(4) . ?
C34 C35 1.385(5) . ?
C34 C39 1.395(5) . ?
C35 C36 1.387(4) . ?
C35 H35 0.95 . ?
C36 C37 1.399(5) . ?
C36 H36 0.95 . ?
C37 C38 1.385(5) . ?
C37 C40 1.469(5) . ?
C38 C39 1.374(5) . ?
C38 H38 0.95 . ?
C39 H39 0.95 . ?
C40 N41 1.267(5) . ?
C40 H40 0.95 . ?
N41 N42 1.379(4) . ?
N42 C43 1.351(5) . ?
N42 H42 0.856(18) . ?
C43 O44 1.236(5) . ?
C43 N45 1.360(5) . ?
N45 N46 1.374(5) . ?
N45 H45 0.861(19) . ?
N46 C47 1.289(5) . ?
C47 C48 1.467(5) . ?
C47 H47 0.95 . ?
C48 C49 1.383(5) . ?
C48 C53 1.388(5) . ?
C49 C50 1.389(5) . ?
C49 H49 0.95 . ?
C50 C51 1.393(5) . ?
C50 H50 0.95 . ?
C51 C52 1.390(5) . ?
C51 C54 1.501(5) . ?
C52 C53 1.372(5) . ?
C52 H52 0.95 . ?
C53 H53 0.95 . ?
C54 O56 1.241(4) . ?
C54 O55 1.274(4) . ?
C54 Cd02 2.715(3) 1_455 ?
O55 Cd02 2.421(2) 1_455 ?
O56 Cd02 2.370(2) 1_455 ?
N61 C66 1.338(4) . ?
N61 C62 1.341(4) . ?
N61 Cd01 2.318(3) 1_565 ?
C62 C63 1.387(5) . ?
C62 H62 0.95 . ?
C63 C64 1.371(5) . ?
C63 H63 0.95 . ?
C64 C65 1.389(5) . ?
C64 C67 1.514(5) . ?
C65 C66 1.378(5) . ?
C65 H65 0.95 . ?
C66 H66 0.95 . ?
C67 N68 1.276(6) . ?
C67 C72 1.278(7) . ?
N68 N69 1.407(5) . ?
N69 C70 1.261(6) . ?
C70 C71 1.277(8) . ?
C70 C73 1.540(6) . ?
C71 C72 1.392(7) . ?
C71 H71 0.95 . ?
C72 H72 0.95 . ?
C73 C78 1.362(6) . ?
C73 C74 1.376(6) . ?
C74 C75 1.388(5) . ?
C74 H74 0.95 . ?
C75 N76 1.329(5) . ?
C75 H75 0.95 . ?
N76 C77 1.330(5) . ?
N76 Cd01 2.324(3) . ?
C77 C78 1.387(5) . ?
C77 H77 0.95 . ?
C78 H78 0.95 . ?
N81 C86 1.338(4) . ?
N81 C82 1.339(4) . ?
N81 Cd02 2.305(3) 1_565 ?
C82 C83 1.378(5) . ?
C82 H82 0.95 . ?
C83 C84 1.394(6) . ?
C83 H83 0.95 . ?
C84 C85 1.387(6) . ?
C84 C87 1.501(6) . ?
C85 C86 1.378(5) . ?
C85 H85 0.95 . ?
C86 H86 0.95 . ?
C87 C88 1.195(9) . ?
C87 N92 1.266(8) . ?
C88 C89 1.359(8) . ?
C88 H88 0.95 . ?
C89 C90 1.216(10) . ?
C89 H89 0.95 . ?
C90 N91 1.234(9) . ?
C90 C93 1.529(7) . ?
N91 N92 1.396(7) . ?
C93 C94 1.353(7) . ?
C93 C98 1.375(7) . ?
C94 C95 1.382(6) . ?
C94 H94 0.95 . ?
C95 N96 1.330(5) . ?
C95 H95 0.95 . ?
N96 C97 1.320(5) . ?
N96 Cd02 2.323(3) . ?
C97 C98 1.421(6) . ?
C97 H97 0.95 . ?
C98 H98 0.95 . ?
O101 C102 1.211(9) . ?
C102 N103 1.342(6) . ?
C102 H102 0.95 . ?
N103 C104 1.441(8) . ?
N103 C105 1.458(9) . ?
C104 H10A 0.98 . ?
C104 H10B 0.98 . ?
C104 H10C 0.98 . ?
C105 H10D 0.98 . ?
C105 H10E 0.98 . ?
C105 H10F 0.98 . ?
O106 C107 1.184(7) . ?
C107 N108 1.335(7) . ?
C107 H107 0.95 . ?
N108 C109 1.431(8) . ?
N108 C110 1.443(8) . ?
C109 H10G 0.98 . ?
C109 H10H 0.98 . ?
C109 H10I 0.98 . ?
C110 H11A 0.98 . ?
C110 H11B 0.98 . ?
C110 H11C 0.98 . ?

loop_
_geom_hbond_atom_site_label_D
_geom_hbond_atom_site_label_H
_geom_hbond_atom_site_label_A
_geom_hbond_distance_DH
_geom_hbond_distance_HA
_geom_hbond_distance_DA
_geom_hbond_angle_DHA
_geom_hbond_site_symmetry_A
_geom_hbond_publ_flag
N42 H42 O106 0.856(18) 2.09(2) 2.895(5) 157(4) . yes
N12 H12 O101 0.838(19) 2.09(3) 2.900(5) 162(5) . yes
N15 H15 O44 0.828(19) 2.05(4) 2.810(5) 152(6) 1_654 yes
N45 H45 O14 0.861(19) 1.97(2) 2.827(5) 176(6) 1_456 yes

loop_
_geom_torsion_atom_site_label_1
_geom_torsion_atom_site_label_2
_geom_torsion_atom_site_label_3
_geom_torsion_atom_site_label_4
_geom_torsion
_geom_torsion_site_symmetry_1
_geom_torsion_site_symmetry_2
_geom_torsion_site_symmetry_3
_geom_torsion_site_symmetry_4
_geom_torsion_publ_flag
Cd01 O1 C3 O2 9.1(4) . . . . ?
Cd01 O1 C3 C4 -169.1(3) . . . . ?
O1 C3 C4 C5 -177.8(4) . . . . ?
O2 C3 C4 C5 3.9(5) . . . . ?
O1 C3 C4 C9 2.8(5) . . . . ?
O2 C3 C4 C9 -175.5(4) . . . . ?
C9 C4 C5 C6 0.9(7) . . . . ?
C3 C4 C5 C6 -178.5(4) . . . . ?
C4 C5 C6 C7 1.1(8) . . . . ?
C5 C6 C7 C8 -2.2(9) . . . . ?
C5 C6 C7 C10 179.3(5) . . . . ?
C6 C7 C8 C9 1.4(9) . . . . ?
C10 C7 C8 C9 179.9(5) . . . . ?
C7 C8 C9 C4 0.5(8) . . . . ?
C5 C4 C9 C8 -1.6(7) . . . . ?
C3 C4 C9 C8 177.7(4) . . . . ?
C8 C7 C10 N11 -0.3(10) . . . . ?
C6 C7 C10 N11 178.1(6) . . . . ?
C7 C10 N11 N12 179.8(6) . . . . ?
C10 N11 N12 C13 176.0(7) . . . . ?
N11 N12 C13 O14 -3.0(13) . . . . ?
N11 N12 C13 N15 177.1(7) . . . . ?
O14 C13 N15 N16 173.9(7) . . . . ?
N12 C13 N15 N16 -6.1(12) . . . . ?
C13 N15 N16 C17 178.6(7) . . . . ?
N15 N16 C17 C18 178.9(6) . . . . ?
N16 C17 C18 C19 167.3(5) . . . . ?
N16 C17 C18 C23 -11.0(9) . . . . ?
C23 C18 C19 C20 3.3(7) . . . . ?
C17 C18 C19 C20 -175.0(4) . . . . ?
C18 C19 C20 C21 -0.1(7) . . . . ?
C19 C20 C21 C22 -3.3(6) . . . . ?
C19 C20 C21 C24 175.7(4) . . . . ?
C20 C21 C22 C23 3.4(7) . . . . ?
C24 C21 C22 C23 -175.6(4) . . . . ?
C21 C22 C23 C18 -0.1(8) . . . . ?
C19 C18 C23 C22 -3.2(8) . . . . ?
C17 C18 C23 C22 175.0(5) . . . . ?
C22 C21 C24 O26 -175.4(4) . . . . ?
C20 C21 C24 O26 5.6(5) . . . . ?
C22 C21 C24 O25 7.2(6) . . . . ?
C20 C21 C24 O25 -171.8(3) . . . . ?
O26 C24 O25 Cd01 -8.1(4) . . . 1_655 ?
C21 C24 O25 Cd01 169.1(3) . . . 1_655 ?
O25 C24 O26 Cd01 8.4(4) . . . 1_655 ?
C21 C24 O26 Cd01 -168.8(3) . . . 1_655 ?
Cd02 O31 C33 O32 -9.1(4) . . . . ?
Cd02 O31 C33 C34 169.8(2) . . . . ?
Cd02 O32 C33 O31 7.9(3) . . . . ?
Cd02 O32 C33 C34 -171.0(3) . . . . ?
O31 C33 C34 C35 173.6(3) . . . . ?
O32 C33 C34 C35 -7.5(5) . . . . ?
O31 C33 C34 C39 -6.2(5) . . . . ?
O32 C33 C34 C39 172.7(3) . . . . ?
C39 C34 C35 C36 -1.4(6) . . . . ?
C33 C34 C35 C36 178.8(3) . . . . ?
C34 C35 C36 C37 -0.7(6) . . . . ?
C35 C36 C37 C38 1.2(6) . . . . ?
C35 C36 C37 C40 -176.5(4) . . . . ?
C36 C37 C38 C39 0.4(7) . . . . ?
C40 C37 C38 C39 178.1(4) . . . . ?
C37 C38 C39 C34 -2.6(6) . . . . ?
C35 C34 C39 C38 3.1(6) . . . . ?
C33 C34 C39 C38 -177.1(3) . . . . ?
C38 C37 C40 N41 1.5(7) . . . . ?
C36 C37 C40 N41 179.1(4) . . . . ?
C37 C40 N41 N42 -178.4(4) . . . . ?
C40 N41 N42 C43 -178.7(5) . . . . ?
N41 N42 C43 O44 2.6(9) . . . . ?
N41 N42 C43 N45 179.7(5) . . . . ?
O44 C43 N45 N46 -173.1(6) . . . . ?
N42 C43 N45 N46 9.8(9) . . . . ?
C43 N45 N46 C47 175.3(6) . . . . ?
N45 N46 C47 C48 -179.6(5) . . . . ?
N46 C47 C48 C49 -171.3(6) . . . . ?
N46 C47 C48 C53 8.3(9) . . . . ?
C53 C48 C49 C50 -1.5(9) . . . . ?
C47 C48 C49 C50 178.1(6) . . . . ?
C48 C49 C50 C51 -0.2(9) . . . . ?
C49 C50 C51 C52 1.6(8) . . . . ?
C49 C50 C51 C54 -175.6(5) . . . . ?
C50 C51 C52 C53 -1.4(7) . . . . ?
C54 C51 C52 C53 175.7(4) . . . . ?
C51 C52 C53 C48 -0.3(8) . . . . ?
C49 C48 C53 C52 1.7(8) . . . . ?
C47 C48 C53 C52 -177.8(5) . . . . ?
C52 C51 C54 O56 -170.3(4) . . . . ?
C50 C51 C54 O56 6.8(6) . . . . ?
C52 C51 C54 O55 7.6(6) . . . . ?
C50 C51 C54 O55 -175.2(4) . . . . ?
O56 C54 O55 Cd02 7.5(4) . . . 1_455 ?
C51 C54 O55 Cd02 -170.4(3) . . . 1_455 ?
O55 C54 O56 Cd02 -7.6(4) . . . 1_455 ?
C51 C54 O56 Cd02 170.2(3) . . . 1_455 ?
C66 N61 C62 C63 -0.1(5) . . . . ?
Cd01 N61 C62 C63 -168.9(3) 1_565 . . . ?
N61 C62 C63 C64 -0.5(6) . . . . ?
C62 C63 C64 C65 1.2(6) . . . . ?
C62 C63 C64 C67 -178.8(4) . . . . ?
C63 C64 C65 C66 -1.5(7) . . . . ?
C67 C64 C65 C66 178.6(4) . . . . ?
C62 N61 C66 C65 -0.1(6) . . . . ?
Cd01 N61 C66 C65 168.5(3) 1_565 . . . ?
C64 C65 C66 N61 0.9(7) . . . . ?
C63 C64 C67 N68 8.9(7) . . . . ?
C65 C64 C67 N68 -171.1(5) . . . . ?
C63 C64 C67 C72 -169.3(8) . . . . ?
C65 C64 C67 C72 10.7(10) . . . . ?
C72 C67 N68 N69 -4.8(11) . . . . ?
C64 C67 N68 N69 176.9(5) . . . . ?
C67 N68 N69 C70 1.2(10) . . . . ?
N68 N69 C70 C71 -0.7(12) . . . . ?
N68 N69 C70 C73 -178.8(5) . . . . ?
N69 C70 C71 C72 3.3(16) . . . . ?
C73 C70 C71 C72 -178.8(8) . . . . ?
N68 C67 C72 C71 7.4(15) . . . . ?
C64 C67 C72 C71 -174.5(8) . . . . ?
C70 C71 C72 C67 -6.6(17) . . . . ?
N69 C70 C73 C78 169.6(6) . . . . ?
C71 C70 C73 C78 -8.5(11) . . . . ?
N69 C70 C73 C74 -10.5(8) . . . . ?
C71 C70 C73 C74 171.4(8) . . . . ?
C78 C73 C74 C75 -1.3(8) . . . . ?
C70 C73 C74 C75 178.9(5) . . . . ?
C73 C74 C75 N76 0.2(7) . . . . ?
C74 C75 N76 C77 0.8(6) . . . . ?
C74 C75 N76 Cd01 -177.1(3) . . . . ?
C75 N76 C77 C78 -0.7(7) . . . . ?
Cd01 N76 C77 C78 177.3(4) . . . . ?
C74 C73 C78 C77 1.4(8) . . . . ?
C70 C73 C78 C77 -178.7(5) . . . . ?
N76 C77 C78 C73 -0.4(8) . . . . ?
C86 N81 C82 C83 2.0(6) . . . . ?
Cd02 N81 C82 C83 -174.5(4) 1_565 . . . ?
N81 C82 C83 C84 -2.9(8) . . . . ?
C82 C83 C84 C85 2.3(7) . . . . ?
C82 C83 C84 C87 179.4(5) . . . . ?
C83 C84 C85 C86 -1.1(7) . . . . ?
C87 C84 C85 C86 -178.2(4) . . . . ?
C82 N81 C86 C85 -0.7(6) . . . . ?
Cd02 N81 C86 C85 175.7(3) 1_565 . . . ?
C84 C85 C86 N81 0.3(6) . . . . ?
C85 C84 C87 C88 -178.8(9) . . . . ?
C83 C84 C87 C88 4.2(11) . . . . ?
C85 C84 C87 N92 -2.3(9) . . . . ?
C83 C84 C87 N92 -179.3(7) . . . . ?
N92 C87 C88 C89 6.1(17) . . . . ?
C84 C87 C88 C89 -177.5(8) . . . . ?
C87 C88 C89 C90 -8(2) . . . . ?
C88 C89 C90 N91 2.7(19) . . . . ?
C88 C89 C90 C93 -177.1(9) . . . . ?
C89 C90 N91 N92 3.0(16) . . . . ?
C93 C90 N91 N92 -177.2(7) . . . . ?
C88 C87 N92 N91 -0.3(15) . . . . ?
C84 C87 N92 N91 -177.0(7) . . . . ?
C90 N91 N92 C87 -4.6(16) . . . . ?
C89 C90 C93 C94 -2.8(14) . . . . ?
N91 C90 C93 C94 177.4(8) . . . . ?
C89 C90 C93 C98 175.9(10) . . . . ?
N91 C90 C93 C98 -3.9(12) . . . . ?
C98 C93 C94 C95 1.4(10) . . . . ?
C90 C93 C94 C95 -179.9(6) . . . . ?
C93 C94 C95 N96 -1.9(9) . . . . ?
C94 C95 N96 C97 1.6(7) . . . . ?
C94 C95 N96 Cd02 -169.9(4) . . . . ?
C95 N96 C97 C98 -0.8(7) . . . . ?
Cd02 N96 C97 C98 170.9(4) . . . . ?
C94 C93 C98 C97 -0.6(9) . . . . ?
C90 C93 C98 C97 -179.4(6) . . . . ?
N96 C97 C98 C93 0.3(9) . . . . ?
O101 C102 N103 C104 178.5(7) . . . . ?
O101 C102 N103 C105 -7.1(11) . . . . ?
O106 C107 N108 C109 2.5(11) . . . . ?
O106 C107 N108 C110 176.7(8) . . . . ?
